data_7050364
loop_
_publ_author_name
'J. Narasimha Moorthy'
R.Natarajan
'Prasenjit Mal'
P.Venugopalan

_publ_section_title
;
First example of a helical nanotube sustained by
weak C-H&#8729;&#8729;&#8729;O/N  hydrogen bonds: Remarkable
self-assembly of an o-anisaldehyde
;
_journal_name_full 'New J.Chem.(Nouv.J.Chim.)'
_journal_year 2004
_chemical_formula_sum 'C11 H11 N O2'
_chemical_formula_weight 189.21
_chemical_melting_point 382
_chemical_name_systematic
;
2-methoxy-4,6-dimethyl-5-cyanobenzaldehyde
;
_space_group_IT_number 2
_symmetry_cell_setting triclinic
_symmetry_space_group_name_Hall '-P 1'
_symmetry_space_group_name_H-M 'P -1'
_atom_sites_solution_hydrogens geom
_atom_sites_solution_primary direct
_atom_sites_solution_secondary difmap
_cell_angle_alpha 82.819(3)
_cell_angle_beta 83.055(3)
_cell_angle_gamma 82.805(3)
_cell_formula_units_Z 4
_cell_length_a 7.8375(14)
_cell_length_b 10.1625(18)
_cell_length_c 12.272(2)
_cell_measurement_temperature 100(2)
_cell_volume 956.7(3)
_diffrn_ambient_temperature 100(2)
_diffrn_detector_area_resol_mean ?
_diffrn_measurement_device_type ?
_diffrn_measurement_method /
_diffrn_radiation_monochromator graphite
_diffrn_radiation_source 'fine-focus sealed tube'
_diffrn_radiation_type MoK\a
_diffrn_radiation_wavelength 0.71073
_diffrn_reflns_av_R_equivalents 0.0193
_diffrn_reflns_av_sigmaI/netI 0.0367
_diffrn_reflns_limit_h_max 9
_diffrn_reflns_limit_h_min -5
_diffrn_reflns_limit_k_max 12
_diffrn_reflns_limit_k_min -12
_diffrn_reflns_limit_l_max 14
_diffrn_reflns_limit_l_min -13
_diffrn_reflns_number 5041
_diffrn_reflns_theta_max 25.00
_diffrn_reflns_theta_min 2.49
_diffrn_standards_decay_% 0.0
_diffrn_standards_interval_count ?
_diffrn_standards_interval_time ?
_diffrn_standards_number ?
_exptl_absorpt_coefficient_mu 0.091
_exptl_absorpt_correction_T_max ?
_exptl_absorpt_correction_T_min ?
_exptl_absorpt_correction_type none
_exptl_absorpt_process_details ?
_exptl_crystal_colour colourless
_exptl_crystal_density_diffrn 1.314
_exptl_crystal_density_meas ?
_exptl_crystal_density_method 'not measured'
_exptl_crystal_description mult-faced-irregular
_exptl_crystal_F_000 400
_exptl_crystal_preparation 'dichloromethane-toluene (2:1,v/v)'
_exptl_crystal_size_max 0.33
_exptl_crystal_size_mid 0.27
_exptl_crystal_size_min 0.21
_refine_ls_extinction_coef ?
_refine_ls_extinction_method none
_refine_ls_goodness_of_fit_ref 1.012
_refine_ls_hydrogen_treatment mixed
_refine_ls_matrix_type full
_refine_ls_number_parameters 253
_refine_ls_number_reflns 3318
_refine_ls_number_restraints 0
_refine_ls_restrained_S_all 1.012
_refine_ls_R_factor_all 0.0607
_refine_ls_R_factor_gt 0.0477
_refine_ls_shift/su_max 0.000
_refine_ls_shift/su_mean 0.000
_refine_ls_structure_factor_coef Fsqd
_refine_ls_weighting_details 'calc w=1/[\s^2^(Fo^2^)+(0.0692P)^2^+0.1998P] where P=(Fo^2^+2Fc^2^)/3'
_refine_ls_weighting_scheme calc
_refine_ls_wR_factor_gt 0.1181
_refine_ls_wR_factor_ref 0.1271
_reflns_number_gt 2660
_reflns_number_total 3318
_reflns_threshold_expression >2sigma(I)
_cod_depositor_comments
;
The following automatic conversions were performed:
'_symmetry_cell_setting' value 'Triclinic' changed to 'triclinic'
according to '/home/saulius/struct/CIF-dictionaries/cif_core.dic'
dictionary named 'cif_core.dic' version 2.4.1 from 2010-06-29.

Automatic conversion script
Id: cif_fix_enum 1527 2010-12-29 10:47:43Z saulius 
;
_cod_original_sg_symbol_H-M P-1
_cod_database_code 7050364

loop_
_symmetry_equiv_pos_as_xyz
'x, y, z'
'-x, -y, -z'

loop_
_atom_site_label
_atom_site_type_symbol
_atom_site_fract_x
_atom_site_fract_y
_atom_site_fract_z
_atom_site_U_iso_or_equiv
_atom_site_adp_type
_atom_site_occupancy
_atom_site_symmetry_multiplicity
_atom_site_calc_flag
_atom_site_refinement_flags
_atom_site_disorder_assembly
_atom_site_disorder_group
O1 O 0.18874(19) 0.62598(14) 0.62804(12) 0.0428(4) Uani 1 1 d . . .
O2 O 0.14090(16) 0.94075(12) 0.77889(10) 0.0280(3) Uani 1 1 d . . .
N1 N 0.9012(2) 0.84134(17) 0.47252(15) 0.0409(5) Uani 1 1 d . . .
C1 C 0.3238(2) 0.81789(17) 0.65380(14) 0.0222(4) Uani 1 1 d . . .
C2 C 0.2969(2) 0.92566(17) 0.71879(14) 0.0224(4) Uani 1 1 d . . .
C3 C 0.4275(2) 1.00553(17) 0.72208(14) 0.0220(4) Uani 1 1 d . . .
H3A H 0.4081 1.0760 0.7677 0.026 Uiso 1 1 calc R . .
C4 C 0.5856(2) 0.98334(17) 0.65936(14) 0.0223(4) Uani 1 1 d . . .
C5 C 0.6103(2) 0.87779(17) 0.59262(14) 0.0222(4) Uani 1 1 d . . .
C6 C 0.4824(2) 0.79347(17) 0.58938(14) 0.0220(4) Uani 1 1 d . . .
C7 C 0.1802(3) 0.73713(19) 0.65478(15) 0.0283(4) Uani 1 1 d . . .
H7A H 0.0681 0.7770 0.6792 0.034 Uiso 1 1 calc R . .
C8 C 0.1003(3) 1.0553(2) 0.83883(17) 0.0334(5) Uani 1 1 d . . .
H8A H 0.1798 1.0500 0.8955 0.050 Uiso 1 1 calc R . .
H8B H -0.0188 1.0574 0.8742 0.050 Uiso 1 1 calc R . .
H8C H 0.1124 1.1366 0.7878 0.050 Uiso 1 1 calc R . .
C9 C 0.7266(2) 1.06807(18) 0.66319(16) 0.0269(4) Uani 1 1 d . . .
H9A H 0.6866 1.1358 0.7136 0.040 Uiso 1 1 calc R . .
H9B H 0.7581 1.1121 0.5890 0.040 Uiso 1 1 calc R . .
H9C H 0.8279 1.0120 0.6894 0.040 Uiso 1 1 calc R . .
C10 C 0.7743(3) 0.85694(18) 0.52543(15) 0.0270(4) Uani 1 1 d . . .
C11 C 0.5183(3) 0.68131(18) 0.51714(16) 0.0293(5) Uani 1 1 d . . .
H11A H 0.5365 0.5960 0.5634 0.044 Uiso 1 1 calc R . .
H11B H 0.6222 0.6943 0.4657 0.044 Uiso 1 1 calc R . .
H11C H 0.4196 0.6808 0.4753 0.044 Uiso 1 1 calc R . .
O1' O 0.76880(19) 0.63631(14) 0.16701(12) 0.0391(4) Uani 1 1 d . . .
O2' O 0.30142(16) 0.58251(12) 0.29533(10) 0.0270(3) Uani 1 1 d . . .
N1' N 0.6453(2) 0.14171(16) -0.05504(14) 0.0371(4) Uani 1 1 d . . .
C1' C 0.5399(2) 0.49720(16) 0.18001(14) 0.0214(4) Uani 1 1 d . . .
C2' C 0.3673(2) 0.48994(16) 0.22654(14) 0.0215(4) Uani 1 1 d . . .
C3' C 0.2717(2) 0.39272(17) 0.20197(14) 0.0213(4) Uani 1 1 d . . .
H3'A H 0.1561 0.3887 0.2349 0.026 Uiso 1 1 calc R . .
C4' C 0.3451(2) 0.30170(16) 0.12945(14) 0.0206(4) Uani 1 1 d . . .
C5' C 0.5167(2) 0.30949(16) 0.08323(14) 0.0209(4) Uani 1 1 d . . .
C6' C 0.6176(2) 0.40444(17) 0.10789(14) 0.0214(4) Uani 1 1 d . . .
C7' C 0.6330(3) 0.60196(18) 0.21143(16) 0.0283(4) Uani 1 1 d . . .
H7'A H 0.5809 0.6467 0.2726 0.034 Uiso 1 1 calc R . .
C8' C 0.1259(3) 0.5793(2) 0.34484(18) 0.0354(5) Uani 1 1 d . . .
H8'A H 0.0479 0.5931 0.2868 0.053 Uiso 1 1 calc R . .
H8'B H 0.0965 0.6501 0.3935 0.053 Uiso 1 1 calc R . .
H8'C H 0.1138 0.4924 0.3880 0.053 Uiso 1 1 calc R . .
C9' C 0.2405(2) 0.20083(17) 0.09902(15) 0.0252(4) Uani 1 1 d . . .
H9'A H 0.1378 0.1938 0.1526 0.038 Uiso 1 1 calc R . .
H9'B H 0.3106 0.1139 0.0995 0.038 Uiso 1 1 calc R . .
H9'C H 0.2048 0.2288 0.0250 0.038 Uiso 1 1 calc R . .
C10' C 0.5902(2) 0.21547(18) 0.00631(15) 0.0254(4) Uani 1 1 d . . .
C11' C 0.8033(2) 0.40181(19) 0.05982(16) 0.0285(4) Uani 1 1 d . . .
H11D H 0.8398 0.3180 0.0276 0.043 Uiso 1 1 calc R . .
H11E H 0.8757 0.4086 0.1182 0.043 Uiso 1 1 calc R . .
H11F H 0.8156 0.4771 0.0023 0.043 Uiso 1 1 calc R . .
